data_1502546
loop_
_publ_author_name
'Zhou, Ling'
'Chen, Jie'
'Zhou, Jing'
'Yeung, Ying-Yeung'

_publ_section_title
;
 N-Bromosuccinimide promoted one-pot synthesis of guanidine: scope and
 mechanism.
;
_journal_issue 21
_journal_name_full 'Organic letters'
_journal_page_first 5804
_journal_page_last 5807
_journal_paper_doi 10.1021/ol202402y
_journal_volume 13
_journal_year 2011
_chemical_formula_sum 'C23 H20 F2 N4 O4 S'
_chemical_formula_weight 486.49
_chemical_name_systematic
; 
 ? 
;
_space_group_IT_number 14
_symmetry_cell_setting monoclinic
_symmetry_space_group_name_Hall '-P 2ybc'
_symmetry_space_group_name_H-M 'P 1 21/c 1'
_atom_sites_solution_hydrogens geom
_atom_sites_solution_primary direct
_atom_sites_solution_secondary difmap
_audit_creation_method SHELXL-97
_cell_angle_alpha 90.00
_cell_angle_beta 92.518(4)
_cell_angle_gamma 90.00
_cell_formula_units_Z 4
_cell_length_a 6.6805(12)
_cell_length_b 21.133(4)
_cell_length_c 15.804(3)
_cell_measurement_reflns_used 4527
_cell_measurement_temperature 223(2)
_cell_measurement_theta_max 27.08
_cell_measurement_theta_min 2.32
_cell_volume 2229.0(7)
_computing_cell_refinement 'Bruker SMART'
_computing_data_collection 'Bruker SMART'
_computing_data_reduction 'Bruker SAINT'
_computing_molecular_graphics 'Bruker SHELXTL'
_computing_publication_material 'Bruker SHELXTL'
_computing_structure_refinement 'SHELXL-97 (Sheldrick, 1997)'
_computing_structure_solution 'SHELXS-97 (Sheldrick, 1990)'
_diffrn_ambient_temperature 223(2)
_diffrn_measured_fraction_theta_full 0.996
_diffrn_measured_fraction_theta_max 0.996
_diffrn_measurement_device_type 'CCD area detector'
_diffrn_measurement_method 'phi and omega scans'
_diffrn_radiation_monochromator graphite
_diffrn_radiation_source 'fine-focus sealed tube'
_diffrn_radiation_type MoK\a
_diffrn_radiation_wavelength 0.71073
_diffrn_reflns_av_R_equivalents 0.0360
_diffrn_reflns_av_sigmaI/netI 0.0385
_diffrn_reflns_limit_h_max 8
_diffrn_reflns_limit_h_min -8
_diffrn_reflns_limit_k_max 26
_diffrn_reflns_limit_k_min -27
_diffrn_reflns_limit_l_max 20
_diffrn_reflns_limit_l_min -18
_diffrn_reflns_number 15513
_diffrn_reflns_theta_full 27.50
_diffrn_reflns_theta_max 27.50
_diffrn_reflns_theta_min 1.61
_exptl_absorpt_coefficient_mu 0.201
_exptl_absorpt_correction_T_max 0.9571
_exptl_absorpt_correction_T_min 0.8889
_exptl_absorpt_correction_type multi-scan
_exptl_absorpt_process_details 'Sadabs, (Sheldrick 2001)'
_exptl_crystal_colour Colourless
_exptl_crystal_density_diffrn 1.450
_exptl_crystal_density_meas ?
_exptl_crystal_density_method 'not measured'
_exptl_crystal_description Block
_exptl_crystal_F_000 1008
_exptl_crystal_size_max 0.60
_exptl_crystal_size_mid 0.24
_exptl_crystal_size_min 0.22
_refine_diff_density_max 0.288
_refine_diff_density_min -0.449
_refine_diff_density_rms 0.083
_refine_ls_extinction_method none
_refine_ls_goodness_of_fit_ref 1.045
_refine_ls_hydrogen_treatment constr
_refine_ls_matrix_type full
_refine_ls_number_parameters 309
_refine_ls_number_reflns 5105
_refine_ls_number_restraints 0
_refine_ls_restrained_S_all 1.045
_refine_ls_R_factor_all 0.0573
_refine_ls_R_factor_gt 0.0487
_refine_ls_shift/su_max 0.001
_refine_ls_shift/su_mean 0.000
_refine_ls_structure_factor_coef Fsqd
_refine_ls_weighting_details 'calc w=1/[\s^2^(Fo^2^)+(0.0760P)^2^+0.3903P] where P=(Fo^2^+2Fc^2^)/3'
_refine_ls_weighting_scheme calc
_refine_ls_wR_factor_gt 0.1260
_refine_ls_wR_factor_ref 0.1317
_reflns_number_gt 4291
_reflns_number_total 5105
_reflns_threshold_expression >2sigma(I)
_cod_data_source_file ol202402y_si_004.cif
_cod_data_source_block a014
_cod_depositor_comments
;
The following automatic conversions were performed:

'_symmetry_cell_setting' value 'Monoclinic' changed to 'monoclinic'
according to /home/saulius/struct/CIF-dictionaries/cif_core.dic
dictionary named 'cif_core.dic' version 2.4.1 from
2010-06-29.

'_exptl_absorpt_correction_type' value 'Multi-scan'
changed to 'multi-scan' according to
/home/saulius/struct/CIF-dictionaries/cif_core.dic dictionary named
'cif_core.dic' version 2.4.1 from 2010-06-29.

Automatic conversion script
Id: cif_fix_values 1715 2011-07-08 13:25:40Z adriana 

The following automatic conversions were performed:

'_exptl_crystal_density_meas' value 'Not Measured' was changed to '?'
- the value is perceived as not measured.

Automatic conversion script
Id: cif_fix_values 3008 2015-01-20 13:52:24Z robertas 
;
_cod_original_cell_volume 2229.1(7)
_cod_original_sg_symbol_H-M P2(1)/c
_cod_database_code 1502546

loop_
_symmetry_equiv_pos_as_xyz
'x, y, z'
'-x, y+1/2, -z+1/2'
'-x, -y, -z'
'x, -y-1/2, z-1/2'

loop_
_atom_site_label
_atom_site_type_symbol
_atom_site_fract_x
_atom_site_fract_y
_atom_site_fract_z
_atom_site_U_iso_or_equiv
_atom_site_adp_type
_atom_site_occupancy
_atom_site_symmetry_multiplicity
_atom_site_calc_flag
_atom_site_refinement_flags
S1 S 0.60974(6) 0.40546(2) 0.37323(2) 0.02882(13) Uani 1 1 d .
F1 F 0.3572(2) 0.43237(7) -0.19672(7) 0.0617(4) Uani 1 1 d .
F2 F 0.0449(3) 0.15765(6) 0.23016(13) 0.0980(6) Uani 1 1 d .
O1 O 0.76319(17) 0.36125(7) 0.35409(8) 0.0404(3) Uani 1 1 d .
O2 O 0.65405(18) 0.45590(6) 0.43118(7) 0.0392(3) Uani 1 1 d .
O3 O -0.1016(3) 0.20851(10) 0.48195(18) 0.1087(8) Uani 1 1 d .
O4 O -0.1994(3) 0.29139(10) 0.54637(11) 0.0695(5) Uani 1 1 d .
N1 N 0.53689(19) 0.43700(6) 0.28071(8) 0.0266(3) Uani 1 1 d .
N2 N 0.25022(19) 0.44724(6) 0.19633(8) 0.0257(3) Uani 1 1 d .
N3 N 0.2671(2) 0.50319(6) 0.32500(8) 0.0280(3) Uani 1 1 d .
N4 N -0.0822(3) 0.26318(10) 0.50329(13) 0.0559(5) Uani 1 1 d .
C1 C 0.3423(2) 0.46450(7) 0.26503(9) 0.0241(3) Uani 1 1 d .
C2 C 0.5807(2) 0.40577(8) 0.20010(10) 0.0304(4) Uani 1 1 d .
H2A H 0.6468 0.3649 0.2100 0.036 Uiso 1 1 calc R
H2B H 0.6658 0.4324 0.1658 0.036 Uiso 1 1 calc R
C3 C 0.3700(2) 0.39724(7) 0.15700(9) 0.0261(3) Uani 1 1 d .
C4 C 0.0525(3) 0.51407(9) 0.31638(13) 0.0435(5) Uani 1 1 d .
H4A H 0.0241 0.5444 0.2714 0.065 Uiso 1 1 calc R
H4B H 0.0052 0.5305 0.3692 0.065 Uiso 1 1 calc R
H4C H -0.0153 0.4745 0.3028 0.065 Uiso 1 1 calc R
C5 C 0.3835(3) 0.55860(8) 0.35396(11) 0.0387(4) Uani 1 1 d .
H5A H 0.5254 0.5494 0.3518 0.058 Uiso 1 1 calc R
H5B H 0.3515 0.5687 0.4117 0.058 Uiso 1 1 calc R
H5C H 0.3504 0.5944 0.3175 0.058 Uiso 1 1 calc R
C6 C 0.2811(2) 0.33202(7) 0.17632(10) 0.0281(3) Uani 1 1 d .
C7 C 0.0972(3) 0.32663(8) 0.21242(11) 0.0351(4) Uani 1 1 d .
H7 H 0.0257 0.3635 0.2252 0.042 Uiso 1 1 calc R
C8 C 0.0159(3) 0.26784(9) 0.23024(14) 0.0481(5) Uani 1 1 d .
H8 H -0.1101 0.2646 0.2541 0.058 Uiso 1 1 calc R
C9 C 0.1224(4) 0.21512(9) 0.21243(16) 0.0575(6) Uani 1 1 d .
C10 C 0.3052(4) 0.21772(9) 0.17661(15) 0.0601(7) Uani 1 1 d .
H10 H 0.3755 0.1804 0.1649 0.072 Uiso 1 1 calc R
C11 C 0.3845(3) 0.27667(9) 0.15792(13) 0.0445(5) Uani 1 1 d .
H11 H 0.5091 0.2793 0.1327 0.053 Uiso 1 1 calc R
C12 C 0.3696(3) 0.40712(8) 0.06138(10) 0.0301(3) Uani 1 1 d .
C13 C 0.5344(3) 0.39243(11) 0.01544(11) 0.0463(5) Uani 1 1 d .
H13 H 0.6509 0.3769 0.0437 0.056 Uiso 1 1 calc R
C14 C 0.5309(3) 0.40030(11) -0.07195(12) 0.0511(5) Uani 1 1 d .
H14 H 0.6435 0.3902 -0.1030 0.061 Uiso 1 1 calc R
C15 C 0.3604(3) 0.42302(9) -0.11161(11) 0.0421(4) Uani 1 1 d .
C16 C 0.1915(3) 0.43713(10) -0.06902(12) 0.0445(5) Uani 1 1 d .
H16 H 0.0751 0.4520 -0.0981 0.053 Uiso 1 1 calc R
C17 C 0.1972(3) 0.42892(9) 0.01778(11) 0.0374(4) Uani 1 1 d .
H17 H 0.0827 0.4382 0.0480 0.045 Uiso 1 1 calc R
C18 C 0.4067(2) 0.36268(8) 0.41322(9) 0.0274(3) Uani 1 1 d .
C19 C 0.3907(3) 0.29815(8) 0.39731(11) 0.0373(4) Uani 1 1 d .
H19 H 0.4874 0.2773 0.3660 0.045 Uiso 1 1 calc R
C20 C 0.2313(3) 0.26493(9) 0.42791(12) 0.0422(4) Uani 1 1 d .
H20 H 0.2173 0.2213 0.4181 0.051 Uiso 1 1 calc R
C21 C 0.0934(3) 0.29756(9) 0.47325(11) 0.0364(4) Uani 1 1 d .
C22 C 0.1098(3) 0.36111(9) 0.49158(11) 0.0343(4) Uani 1 1 d .
H22 H 0.0139 0.3814 0.5238 0.041 Uiso 1 1 calc R
C23 C 0.2695(2) 0.39431(8) 0.46173(10) 0.0304(3) Uani 1 1 d .
H23 H 0.2856 0.4376 0.4739 0.037 Uiso 1 1 calc R

loop_
_atom_site_aniso_label
_atom_site_aniso_U_11
_atom_site_aniso_U_22
_atom_site_aniso_U_33
_atom_site_aniso_U_23
_atom_site_aniso_U_13
_atom_site_aniso_U_12
S1 0.0216(2) 0.0414(3) 0.0234(2) 0.00195(15) -0.00002(14) -0.00248(15)
F1 0.0762(9) 0.0842(10) 0.0249(6) 0.0097(5) 0.0027(5) -0.0091(7)
F2 0.1147(14) 0.0272(7) 0.1485(16) 0.0108(8) -0.0356(12) -0.0190(8)
O1 0.0262(6) 0.0594(8) 0.0356(7) 0.0068(6) 0.0023(5) 0.0109(6)
O2 0.0365(7) 0.0542(8) 0.0268(6) -0.0027(5) -0.0019(5) -0.0152(6)
O3 0.0884(16) 0.0676(13) 0.172(2) 0.0023(14) 0.0293(15) -0.0452(12)
O4 0.0442(9) 0.0994(14) 0.0662(11) 0.0222(10) 0.0164(8) -0.0192(9)
N1 0.0246(7) 0.0346(7) 0.0209(6) -0.0006(5) 0.0024(5) 0.0000(5)
N2 0.0271(7) 0.0237(6) 0.0265(6) -0.0028(5) 0.0028(5) 0.0033(5)
N3 0.0338(7) 0.0227(6) 0.0280(7) -0.0030(5) 0.0064(5) -0.0008(5)
N4 0.0432(10) 0.0594(12) 0.0645(12) 0.0229(9) -0.0052(9) -0.0200(9)
C1 0.0259(8) 0.0224(7) 0.0243(7) 0.0025(6) 0.0042(6) -0.0024(6)
C2 0.0256(8) 0.0417(9) 0.0239(8) -0.0038(6) 0.0028(6) 0.0033(7)
C3 0.0241(7) 0.0316(8) 0.0227(7) -0.0036(6) -0.0002(6) 0.0071(6)
C4 0.0387(10) 0.0360(10) 0.0564(12) -0.0120(8) 0.0096(9) 0.0067(8)
C5 0.0546(11) 0.0291(9) 0.0327(9) -0.0083(7) 0.0037(8) -0.0070(8)
C6 0.0332(8) 0.0262(8) 0.0244(7) -0.0053(6) -0.0060(6) 0.0073(6)
C7 0.0352(9) 0.0271(8) 0.0426(10) -0.0020(7) -0.0023(7) 0.0008(7)
C8 0.0474(11) 0.0346(10) 0.0612(13) 0.0030(9) -0.0093(9) -0.0095(8)
C9 0.0720(16) 0.0260(9) 0.0718(15) -0.0006(9) -0.0267(12) -0.0060(9)
C10 0.0808(18) 0.0290(10) 0.0682(15) -0.0162(9) -0.0233(13) 0.0196(10)
C11 0.0485(11) 0.0387(10) 0.0457(10) -0.0150(8) -0.0059(9) 0.0170(8)
C12 0.0323(9) 0.0344(9) 0.0236(7) -0.0026(6) 0.0007(6) 0.0035(7)
C13 0.0386(10) 0.0712(14) 0.0292(9) -0.0044(9) 0.0033(8) 0.0153(9)
C14 0.0472(12) 0.0761(15) 0.0309(10) -0.0056(9) 0.0114(8) 0.0054(10)
C15 0.0550(12) 0.0480(11) 0.0233(8) 0.0033(7) 0.0008(8) -0.0087(9)
C16 0.0460(11) 0.0554(12) 0.0313(9) 0.0058(8) -0.0075(8) 0.0053(9)
C17 0.0338(9) 0.0485(10) 0.0297(8) 0.0011(7) 0.0001(7) 0.0067(8)
C18 0.0245(8) 0.0337(8) 0.0237(7) 0.0036(6) -0.0008(6) -0.0018(6)
C19 0.0389(10) 0.0350(9) 0.0379(9) -0.0017(7) 0.0016(7) 0.0020(7)
C20 0.0491(11) 0.0322(9) 0.0446(10) 0.0036(8) -0.0050(8) -0.0075(8)
C21 0.0298(9) 0.0427(10) 0.0364(9) 0.0128(7) -0.0033(7) -0.0089(7)
C22 0.0282(8) 0.0433(10) 0.0316(8) 0.0079(7) 0.0039(7) 0.0012(7)
C23 0.0319(9) 0.0323(8) 0.0271(8) 0.0018(6) 0.0017(6) -0.0020(6)

loop_
_atom_type_symbol
_atom_type_description
_atom_type_scat_dispersion_real
_atom_type_scat_dispersion_imag
_atom_type_scat_source
C C 0.0033 0.0016 'International Tables Vol C Tables 4.2.6.8 and 6.1.1.4'
H H 0.0000 0.0000 'International Tables Vol C Tables 4.2.6.8 and 6.1.1.4'
N N 0.0061 0.0033 'International Tables Vol C Tables 4.2.6.8 and 6.1.1.4'
O O 0.0106 0.0060 'International Tables Vol C Tables 4.2.6.8 and 6.1.1.4'
F F 0.0171 0.0103 'International Tables Vol C Tables 4.2.6.8 and 6.1.1.4'
S S 0.1246 0.1234 'International Tables Vol C Tables 4.2.6.8 and 6.1.1.4'

loop_
_geom_angle_atom_site_label_1
_geom_angle_atom_site_label_2
_geom_angle_atom_site_label_3
_geom_angle
O2 S1 O1 119.56(8)
O2 S1 N1 108.03(7)
O1 S1 N1 105.15(7)
O2 S1 C18 107.03(7)
O1 S1 C18 108.04(8)
N1 S1 C18 108.66(7)
C1 N1 C2 104.16(12)
C1 N1 S1 122.88(10)
C2 N1 S1 121.28(11)
C1 N2 C3 108.17(12)
C1 N3 C4 114.95(14)
C1 N3 C5 119.26(14)
C4 N3 C5 114.21(14)
O3 N4 O4 124.1(2)
O3 N4 C21 117.2(2)
O4 N4 C21 118.63(19)
N2 C1 N3 125.68(14)
N2 C1 N1 115.46(13)
N3 C1 N1 118.75(13)
N1 C2 C3 102.76(12)
N2 C3 C12 109.95(12)
N2 C3 C6 109.66(12)
C12 C3 C6 109.60(12)
N2 C3 C2 103.33(12)
C12 C3 C2 112.47(13)
C6 C3 C2 111.66(13)
C7 C6 C11 118.30(17)
C7 C6 C3 120.95(14)
C11 C6 C3 120.76(16)
C6 C7 C8 121.33(17)
C9 C8 C7 118.6(2)
F2 C9 C8 119.0(3)
F2 C9 C10 118.5(2)
C8 C9 C10 122.5(2)
C9 C10 C11 118.62(19)
C10 C11 C6 120.6(2)
C13 C12 C17 118.35(16)
C13 C12 C3 121.56(15)
C17 C12 C3 120.03(15)
C12 C13 C14 121.11(18)
C15 C14 C13 118.42(18)
F1 C15 C14 118.87(18)
F1 C15 C16 118.47(18)
C14 C15 C16 122.66(17)
C15 C16 C17 118.22(17)
C16 C17 C12 121.21(17)
C19 C18 C23 121.59(15)
C19 C18 S1 119.39(13)
C23 C18 S1 119.01(13)
C20 C19 C18 119.34(17)
C21 C20 C19 118.15(17)
C20 C21 C22 123.27(16)
C20 C21 N4 118.72(18)
C22 C21 N4 118.01(17)
C21 C22 C23 118.72(16)
C22 C23 C18 118.86(16)

loop_
_geom_bond_atom_site_label_1
_geom_bond_atom_site_label_2
_geom_bond_distance
S1 O2 1.4280(13)
S1 O1 1.4292(13)
S1 N1 1.6603(13)
S1 C18 1.7698(16)
F1 C15 1.359(2)
F2 C9 1.354(2)
O3 N4 1.209(3)
O4 N4 1.216(3)
N1 C1 1.435(2)
N1 C2 1.4757(19)
N2 C1 1.2773(19)
N2 C3 1.4787(19)
N3 C1 1.364(2)
N3 C4 1.453(2)
N3 C5 1.468(2)
N4 C21 1.476(2)
C2 C3 1.547(2)
C3 C12 1.525(2)
C3 C6 1.537(2)
C6 C7 1.382(3)
C6 C11 1.395(2)
C7 C8 1.390(3)
C8 C9 1.358(3)
C9 C10 1.369(4)
C10 C11 1.391(3)
C12 C13 1.381(2)
C12 C17 1.394(2)
C13 C14 1.390(3)
C14 C15 1.363(3)
C15 C16 1.372(3)
C16 C17 1.382(2)
C18 C19 1.390(2)
C18 C23 1.391(2)
C19 C20 1.380(3)
C20 C21 1.377(3)
C21 C22 1.377(3)
C22 C23 1.378(2)
